data_7200631
loop_
_publ_author_name
'Billing, David G.'
'Lemmerer, Andreas'

_publ_section_title
;
 Inorganic--organic hybrid materials incorporating primary cyclic
 ammonium cations: The lead bromide and chloride series
;
_journal_issue 8
_journal_name_full CrystEngComm
_journal_page_first 1549
_journal_paper_doi 10.1039/b819455f
_journal_volume 11
_journal_year 2009
_chemical_formula_moiety 'Br4 Pb, 2(C4 H10 N)'
_chemical_formula_sum 'C8 H20 Br4 N2 Pb'
_chemical_formula_weight 671.09
_chemical_name_common bis(cyclobutylammonium)tetrabromoplumbate(ii)
_chemical_name_systematic
;
bis(cyclobutylammonium)tetrabromoplumbate(II)
;
_space_group_IT_number 14
_symmetry_cell_setting monoclinic
_symmetry_space_group_name_Hall '-P 2ybc'
_symmetry_space_group_name_H-M 'P 1 21/c 1'
_atom_sites_solution_hydrogens geom
_atom_sites_solution_primary direct
_atom_sites_solution_secondary difmap
_audit_conform_dict_location ftp://ftp.iucr.org/pub/cif_core.dic
_audit_conform_dict_name cif_core.dic
_audit_conform_dict_version 2.2
_audit_creation_date 2004-11-29T10:12:08-00:00
_audit_creation_method 'WinGX routine CIF_UPDATE'
_cell_angle_alpha 90
_cell_angle_beta 108.430(4)
_cell_angle_gamma 90
_cell_formula_units_Z 2
_cell_length_a 13.278(3)
_cell_length_b 7.9463(18)
_cell_length_c 8.4703(19)
_cell_measurement_reflns_used 937
_cell_measurement_temperature 173(2)
_cell_measurement_theta_max 27.956
_cell_measurement_theta_min 3.2345
_cell_volume 847.9(3)
_computing_cell_refinement 'Bruker SAINT+ (Bruker, 1999)'
_computing_data_collection 'Bruker SMART-NT (Bruker, 1998)'
_computing_data_reduction 'Bruker SAINT+ (Bruker, 1999)'
_computing_molecular_graphics
;
Ortep-3 for Windows (Farrugia, 1997) and DIAMOND (Brandenburg, 1999)
;
_computing_publication_material
;
WinGX publication routines (Farrugia, 1999) and PLATON (Spek, 2002)
;
_computing_structure_refinement 'SHELXL-97 (Sheldrick, 1997)'
_computing_structure_solution 'SHELXS-97 (Sheldrick, 1997)'
_diffrn_ambient_temperature 173(2)
_diffrn_measured_fraction_theta_full 0.995
_diffrn_measured_fraction_theta_max 0.995
_diffrn_measurement_device_type 'CCD area detector'
_diffrn_measurement_method 'phi and omega scans'
_diffrn_radiation_monochromator graphite
_diffrn_radiation_type MoK\a
_diffrn_radiation_wavelength 0.71073
_diffrn_reflns_av_R_equivalents 0.058
_diffrn_reflns_av_unetI/netI 0.0655
_diffrn_reflns_limit_h_max 17
_diffrn_reflns_limit_h_min -16
_diffrn_reflns_limit_k_max 10
_diffrn_reflns_limit_k_min -5
_diffrn_reflns_limit_l_max 11
_diffrn_reflns_limit_l_min -11
_diffrn_reflns_number 5321
_diffrn_reflns_theta_full 28
_diffrn_reflns_theta_max 28
_diffrn_reflns_theta_min 1.62
_exptl_absorpt_coefficient_mu 19.352
_exptl_absorpt_correction_T_max 0.4444
_exptl_absorpt_correction_T_min 0.0551
_exptl_absorpt_correction_type integration
_exptl_absorpt_process_details 'Bruker XPREP (Bruker, 1999)'
_exptl_crystal_colour colourless
_exptl_crystal_density_diffrn 2.629
_exptl_crystal_density_method 'not measured'
_exptl_crystal_description plate
_exptl_crystal_F_000 608
_exptl_crystal_size_max 0.2
_exptl_crystal_size_mid 0.1
_exptl_crystal_size_min 0.04
_refine_diff_density_max 2.26
_refine_diff_density_min -3.275
_refine_diff_density_rms 0.267
_refine_ls_extinction_method none
_refine_ls_goodness_of_fit_ref 0.964
_refine_ls_hydrogen_treatment constr
_refine_ls_matrix_type full
_refine_ls_number_parameters 70
_refine_ls_number_reflns 2050
_refine_ls_number_restraints 42
_refine_ls_restrained_S_all 0.96
_refine_ls_R_factor_all 0.06
_refine_ls_R_factor_gt 0.0374
_refine_ls_shift/su_max 0
_refine_ls_shift/su_mean 0
_refine_ls_structure_factor_coef Fsqd
_refine_ls_weighting_details 'calc w=1/[\s^2^(Fo^2^)+(0.0424P)^2^+0.0000P] where P=(Fo^2^+2Fc^2^)/3'
_refine_ls_weighting_scheme calc
_refine_ls_wR_factor_gt 0.082
_refine_ls_wR_factor_ref 0.0875
_reflns_number_gt 1514
_reflns_number_total 2050
_reflns_threshold_expression >2sigma(I)
_cod_data_source_file b819455f.txt
_cod_data_source_block 2
_cod_depositor_comments
;
The following automatic conversions were performed:
'_symmetry_cell_setting' value 'Monoclinic' changed to 'monoclinic'
according to '/home/saulius/struct/CIF-dictionaries/cif_core.dic'
dictionary named 'cif_core.dic' version 2.4.1 from 2010-06-29.

Automatic conversion script
Id: cif_fix_enum 1527 2010-12-29 10:47:43Z saulius 
;
_cod_original_sg_symbol_H-M P2(1)/c
_cod_database_code 7200631

loop_
_symmetry_equiv_pos_as_xyz
'x, y, z'
'-x, y+1/2, -z+1/2'
'-x, -y, -z'
'x, -y-1/2, z-1/2'

loop_
_atom_site_label
_atom_site_type_symbol
_atom_site_fract_x
_atom_site_fract_y
_atom_site_fract_z
_atom_site_U_iso_or_equiv
_atom_site_adp_type
_atom_site_occupancy
_atom_site_symmetry_multiplicity
_atom_site_calc_flag
_atom_site_refinement_flags
_atom_site_disorder_assembly
_atom_site_disorder_group
C1 C 0.7109(7) 0.5808(13) -0.1127(11) 0.042(2) Uani 1 1 d DU . .
H1 H 0.7252 0.7031 -0.0879 0.05 Uiso 1 1 calc R . .
C2 C 0.6586(9) 0.5506(17) -0.2952(12) 0.064(3) Uani 1 1 d U . .
H2A H 0.6722 0.4372 -0.3324 0.077 Uiso 1 1 calc R . .
H2B H 0.6739 0.6389 -0.367 0.077 Uiso 1 1 calc R . .
C3 C 0.5504(9) 0.568(2) -0.2714(12) 0.075(3) Uani 1 1 d DU . .
H3A H 0.4978 0.4834 -0.3321 0.09 Uiso 1 1 calc R . .
H3B H 0.5205 0.6834 -0.2906 0.09 Uiso 1 1 calc R . .
C4 C 0.6063(7) 0.5252(15) -0.0861(11) 0.053(3) Uani 1 1 d DU . .
H4A H 0.5842 0.5967 -0.0072 0.064 Uiso 1 1 calc R . .
H4B H 0.6039 0.4044 -0.0591 0.064 Uiso 1 1 calc R . .
N1 N 0.8046(6) 0.4776(9) -0.0309(8) 0.0352(16) Uani 1 1 d U . .
H1A H 0.8295 0.5043 0.0791 0.053 Uiso 1 1 calc R . .
H1B H 0.8559 0.4976 -0.0787 0.053 Uiso 1 1 calc R . .
H1C H 0.7863 0.3668 -0.0423 0.053 Uiso 1 1 calc R . .
Br1 Br 0.76894(7) 0.07438(11) -0.15254(9) 0.0324(2) Uani 1 1 d . . .
Br2 Br 1.04322(7) 0.19450(10) -0.27801(9) 0.0290(2) Uani 1 1 d . . .
Pb1 Pb 1 0 0 0.02046(13) Uani 1 2 d S . .

loop_
_atom_site_aniso_label
_atom_site_aniso_U_11
_atom_site_aniso_U_22
_atom_site_aniso_U_33
_atom_site_aniso_U_23
_atom_site_aniso_U_13
_atom_site_aniso_U_12
C1 0.043(4) 0.044(6) 0.041(4) 0.002(4) 0.018(3) 0.009(4)
C2 0.062(5) 0.100(8) 0.031(3) 0.028(5) 0.016(3) 0.027(6)
C3 0.048(4) 0.114(9) 0.058(5) 0.021(7) 0.008(4) 0.007(6)
C4 0.043(4) 0.081(7) 0.040(4) -0.010(5) 0.019(4) -0.004(5)
N1 0.039(3) 0.037(5) 0.030(3) 0.004(3) 0.012(3) 0.003(3)
Br1 0.0333(5) 0.0367(5) 0.0286(4) -0.0018(4) 0.0118(4) 0.0016(4)
Br2 0.0392(5) 0.0286(4) 0.0222(3) 0.0088(3) 0.0141(3) 0.0006(4)
Pb1 0.0287(2) 0.0211(2) 0.01281(17) 0.00060(17) 0.00835(14) 0.00018(19)

loop_
_atom_type_symbol
_atom_type_description
_atom_type_scat_dispersion_real
_atom_type_scat_dispersion_imag
_atom_type_scat_source
C C 0.0033 0.0016 'International Tables Vol C Tables 4.2.6.8 and 6.1.1.4'
H H 0 0 'International Tables Vol C Tables 4.2.6.8 and 6.1.1.4'
N N 0.0061 0.0033 'International Tables Vol C Tables 4.2.6.8 and 6.1.1.4'
Br Br -0.2901 2.4595 'International Tables Vol C Tables 4.2.6.8 and 6.1.1.4'
Pb Pb -3.3944 10.1111 'International Tables Vol C Tables 4.2.6.8 and 6.1.1.4'

loop_
_exptl_crystal_face_index_h
_exptl_crystal_face_index_k
_exptl_crystal_face_index_l
_exptl_crystal_face_perp_dist
-1 0 0 0.02
1 0 0 0.02
0 1 -1 0.06
0 -3 2 0.06
1 -1 -2 0.1
-1 1 2 0.1

loop_
_geom_angle_atom_site_label_1
_geom_angle_atom_site_label_2
_geom_angle_atom_site_label_3
_geom_angle
_geom_angle_site_symmetry_1
_geom_angle_site_symmetry_3
_geom_angle_publ_flag
N1 C1 C2 116.4(8) . . ?
N1 C1 C4 116.0(8) . . ?
C2 C1 C4 87.7(7) . . ?
N1 C1 H1 111.6 . . ?
C2 C1 H1 111.6 . . ?
C4 C1 H1 111.6 . . ?
C1 C2 C3 89.9(7) . . ?
C1 C2 H2A 113.7 . . ?
C3 C2 H2A 113.7 . . ?
C1 C2 H2B 113.7 . . ?
C3 C2 H2B 113.7 . . ?
H2A C2 H2B 110.9 . . ?
C2 C3 C4 86.7(7) . . ?
C2 C3 H3A 114.2 . . ?
C4 C3 H3A 114.2 . . ?
C2 C3 H3B 114.2 . . ?
C4 C3 H3B 114.2 . . ?
H3A C3 H3B 111.4 . . ?
C1 C4 C3 87.4(7) . . ?
C1 C4 H4A 114.1 . . ?
C3 C4 H4A 114.1 . . ?
C1 C4 H4B 114.1 . . ?
C3 C4 H4B 114.1 . . ?
H4A C4 H4B 111.3 . . ?
C1 N1 H1A 109.5 . . ?
C1 N1 H1B 109.5 . . ?
H1A N1 H1B 109.5 . . ?
C1 N1 H1C 109.5 . . ?
H1A N1 H1C 109.5 . . ?
H1B N1 H1C 109.5 . . ?
Pb1 Br2 Pb1 148.60(3) 2_754 . ?
Br1 Pb1 Br1 180.000(16) 3_755 . ?
Br1 Pb1 Br2 94.44(2) 3_755 2_744 ?
Br1 Pb1 Br2 85.56(2) . 2_744 ?
Br1 Pb1 Br2 85.56(2) 3_755 4_566 ?
Br1 Pb1 Br2 94.44(2) . 4_566 ?
Br2 Pb1 Br2 180.000(19) 2_744 4_566 ?
Br1 Pb1 Br2 90.92(2) 3_755 . ?
Br1 Pb1 Br2 89.08(2) . . ?
Br2 Pb1 Br2 88.360(18) 2_744 . ?
Br2 Pb1 Br2 91.640(18) 4_566 . ?
Br1 Pb1 Br2 89.08(2) 3_755 3_755 ?
Br1 Pb1 Br2 90.92(2) . 3_755 ?
Br2 Pb1 Br2 91.640(18) 2_744 3_755 ?
Br2 Pb1 Br2 88.360(18) 4_566 3_755 ?
Br2 Pb1 Br2 180.00(4) . 3_755 ?

loop_
_geom_bond_atom_site_label_1
_geom_bond_atom_site_label_2
_geom_bond_distance
_geom_bond_site_symmetry_2
_geom_bond_publ_flag
C1 N1 1.468(11) . ?
C1 C2 1.500(13) . ?
C1 C4 1.540(11) . ?
C1 H1 1 . ?
C2 C3 1.520(15) . ?
C2 H2A 0.99 . ?
C2 H2B 0.99 . ?
C3 C4 1.547(11) . ?
C3 H3A 0.99 . ?
C3 H3B 0.99 . ?
C4 H4A 0.99 . ?
C4 H4B 0.99 . ?
N1 H1A 0.91 . ?
N1 H1B 0.91 . ?
N1 H1C 0.91 . ?
Br1 Pb1 2.9876(11) . ?
Br2 Pb1 3.0126(9) 2_754 ?
Br2 Pb1 3.0196(8) . ?
Pb1 Br1 2.9876(11) 3_755 ?
Pb1 Br2 3.0126(9) 2_744 ?
Pb1 Br2 3.0126(9) 4_566 ?
Pb1 Br2 3.0196(8) 3_755 ?

loop_
_geom_hbond_atom_site_label_D
_geom_hbond_atom_site_label_H
_geom_hbond_atom_site_label_A
_geom_hbond_distance_DH
_geom_hbond_distance_HA
_geom_hbond_distance_DA
_geom_hbond_angle_DHA
_geom_hbond_site_symmetry_A
N1 H1A Br1 0.91 2.71 3.409(7) 134.1 4_566
N1 H1B Br2 0.91 2.6 3.427(7) 152 2_754
N1 H1C Br1 0.91 2.49 3.353(7) 159 .

loop_
_geom_torsion_atom_site_label_1
_geom_torsion_atom_site_label_2
_geom_torsion_atom_site_label_3
_geom_torsion_atom_site_label_4
_geom_torsion
_geom_torsion_site_symmetry_1
_geom_torsion_site_symmetry_2
_geom_torsion_site_symmetry_3
_geom_torsion_site_symmetry_4
_geom_torsion_publ_flag
N1 C1 C2 C3 139.9(9) . . . . ?
C4 C1 C2 C3 21.8(9) . . . . ?
C1 C2 C3 C4 -21.8(9) . . . . ?
N1 C1 C4 C3 -139.9(9) . . . . ?
C2 C1 C4 C3 -21.5(9) . . . . ?
C2 C3 C4 C1 21.2(9) . . . . ?
Pb1 Br2 Pb1 Br1 -137.25(6) 2_754 . . 3_755 ?
Pb1 Br2 Pb1 Br1 42.75(6) 2_754 . . . ?
Pb1 Br2 Pb1 Br2 128.34(7) 2_754 . . 2_744 ?
Pb1 Br2 Pb1 Br2 -51.66(7) 2_754 . . 4_566 ?
